data_4347096
loop_
_publ_author_name
'Penney, Alexander A.'
'Sizov, Vladimir V.'
'Grachova, Elena V.'
'Krupenya, Dmitry V.'
'Gurzhiy, Vladislav V.'
'Starova, Galina L.'
'Tunik, Sergey P.'

_publ_section_title
;
 Aurophilicity in Action: Fine-Tuning the Gold(I)-Gold(I) Distance in the
 Excited State To Modulate the Emission in a Series of Dinuclear
 Homoleptic Gold(I)-NHC Complexes.
;
_journal_issue 10
_journal_name_full 'Inorganic chemistry'
_journal_page_first 4720
_journal_page_last 4732
_journal_paper_doi 10.1021/acs.inorgchem.5b02722
_journal_volume 55
_journal_year 2016
_chemical_formula_moiety 'C58 H48 Au2 N8, C2 H6 O S, 0.75(C H4 O), 2(Br)'
_chemical_formula_sum 'C60.75 H57 Au2 Br2 N8 O1.75 S'
_chemical_formula_weight 1512.95
_space_group_crystal_system triclinic
_space_group_IT_number 2
_space_group_name_Hall '-P 1'
_space_group_name_H-M_alt 'P -1'
_atom_sites_solution_hydrogens mixed
_audit_creation_date 2014-11-27
_audit_creation_method
;
Olex2 1.2
(compiled 2014.11.21 svn.r3092 for OlexSys, GUI svn.r4949)
;
_cell_angle_alpha 70.993(4)
_cell_angle_beta 70.581(5)
_cell_angle_gamma 80.539(4)
_cell_formula_units_Z 2
_cell_length_a 13.3949(8)
_cell_length_b 14.9651(6)
_cell_length_c 15.6435(6)
_cell_measurement_reflns_used 7000
_cell_measurement_temperature 100(2)
_cell_measurement_theta_max 28.1780
_cell_measurement_theta_min 3.0050
_cell_volume 2790.7(2)
_computing_cell_refinement
;
CrysAlisPro, Agilent Technologies,
Version 1.171.36.32 (release 02-08-2013 CrysAlis171 .NET)
(compiled Aug  2 2013,16:46:58)
;
_computing_data_collection
;
CrysAlisPro, Agilent Technologies,
Version 1.171.36.32 (release 02-08-2013 CrysAlis171 .NET)
(compiled Aug  2 2013,16:46:58)
;
_computing_data_reduction
;
CrysAlisPro, Agilent Technologies,
Version 1.171.36.32 (release 02-08-2013 CrysAlis171 .NET)
(compiled Aug  2 2013,16:46:58)
;
_computing_molecular_graphics 'Olex2 (Dolomanov et al., 2009)'
_computing_publication_material 'Olex2 (Dolomanov et al., 2009)'
_computing_structure_refinement 'ShelXL (Sheldrick, 2008)'
_diffrn_ambient_temperature 100(2)
_diffrn_detector_area_resol_mean 16.2096
_diffrn_measured_fraction_theta_full 0.999
_diffrn_measured_fraction_theta_max 0.999
_diffrn_measurement_details
;
#__ type_ start__ end____ width___ exp.time_
  1 omega  -93.00  -35.00   1.0000   65.0000
omega____ theta____ kappa____ phi______ frames
    -      -17.8777 -178.0000  -60.0000 58

#__ type_ start__ end____ width___ exp.time_
  2 omega  -25.00   21.00   1.0000   65.0000
omega____ theta____ kappa____ phi______ frames
    -      -17.8777  -99.0000  120.0000 46

#__ type_ start__ end____ width___ exp.time_
  3 omega  -25.00   21.00   1.0000   65.0000
omega____ theta____ kappa____ phi______ frames
    -      -17.8777  -99.0000   60.0000 46

#__ type_ start__ end____ width___ exp.time_
  4 omega  -48.00   87.00   1.0000   65.0000
omega____ theta____ kappa____ phi______ frames
    -       18.8152    0.0000 -150.0000 135

#__ type_ start__ end____ width___ exp.time_
  5 omega  -23.00   44.00   1.0000   65.0000
omega____ theta____ kappa____ phi______ frames
    -       18.8152  -38.0000  150.0000 67

#__ type_ start__ end____ width___ exp.time_
  6 omega    9.00   61.00   1.0000   65.0000
omega____ theta____ kappa____ phi______ frames
    -       18.8152  -99.0000  -60.0000 52
;
_diffrn_measurement_device_type 'Xcalibur, Eos'
_diffrn_measurement_method '\w scans'
_diffrn_orient_matrix_UB_11 -0.0493598000
_diffrn_orient_matrix_UB_12 0.0231301000
_diffrn_orient_matrix_UB_13 0.0184319000
_diffrn_orient_matrix_UB_21 -0.0268454000
_diffrn_orient_matrix_UB_22 -0.0327223000
_diffrn_orient_matrix_UB_23 -0.0072464000
_diffrn_orient_matrix_UB_31 -0.0028229000
_diffrn_orient_matrix_UB_32 -0.0302858000
_diffrn_orient_matrix_UB_33 0.0461897000
_diffrn_radiation_monochromator graphite
_diffrn_radiation_type MoK\a
_diffrn_radiation_wavelength 0.71073
_diffrn_reflns_av_R_equivalents 0.0410
_diffrn_reflns_av_unetI/netI 0.0827
_diffrn_reflns_Laue_measured_fraction_full 0.972
_diffrn_reflns_Laue_measured_fraction_max 0.999
_diffrn_reflns_limit_h_max 15
_diffrn_reflns_limit_h_min -15
_diffrn_reflns_limit_k_max 17
_diffrn_reflns_limit_k_min -15
_diffrn_reflns_limit_l_max 18
_diffrn_reflns_limit_l_min -17
_diffrn_reflns_number 19847
_diffrn_reflns_point_group_measured_fraction_full 0.972
_diffrn_reflns_point_group_measured_fraction_max 0.999
_diffrn_reflns_theta_full 25.242
_diffrn_reflns_theta_max 24.995
_diffrn_reflns_theta_min 2.624
_diffrn_source 'Enhance (Mo) X-ray Source'
_exptl_absorpt_coefficient_mu 6.771
_exptl_absorpt_correction_T_max 1.00000
_exptl_absorpt_correction_T_min 0.95086
_exptl_absorpt_correction_type multi-scan
_exptl_absorpt_process_details
;
CrysAlisPro, Agilent Technologies,
Version 1.171.36.32 (release 02-08-2013 CrysAlis171 .NET)
(compiled Aug  2 2013,16:46:58)
Empirical absorption correction using spherical harmonics,
 implemented in SCALE3 ABSPACK scaling algorithm.
;
_exptl_crystal_colour 'light yellow'
_exptl_crystal_density_diffrn 1.801
_exptl_crystal_description prism
_exptl_crystal_F_000 1471
_exptl_crystal_size_max 0.1421
_exptl_crystal_size_mid 0.0979
_exptl_crystal_size_min 0.089
_refine_diff_density_max 1.558
_refine_diff_density_min -1.071
_refine_diff_density_rms 0.140
_refine_ls_extinction_method none
_refine_ls_goodness_of_fit_ref 1.029
_refine_ls_hydrogen_treatment mixed
_refine_ls_matrix_type full
_refine_ls_number_parameters 685
_refine_ls_number_reflns 9801
_refine_ls_number_restraints 2
_refine_ls_restrained_S_all 1.029
_refine_ls_R_factor_all 0.0679
_refine_ls_R_factor_gt 0.0444
_refine_ls_shift/su_max 0.000
_refine_ls_shift/su_mean 0.000
_refine_ls_structure_factor_coef Fsqd
_refine_ls_weighting_details 'w=1/[\s^2^(Fo^2^)+(0.0283P)^2^] where P=(Fo^2^+2Fc^2^)/3'
_refine_ls_weighting_scheme calc
_refine_ls_wR_factor_gt 0.0835
_refine_ls_wR_factor_ref 0.0951
_reflns_Friedel_coverage 0.000
_reflns_number_gt 7316
_reflns_number_total 9801
_reflns_threshold_expression 'I > 2\s(I)'
_cod_data_source_file ic5b02722_si_002.cif
_cod_data_source_block Compound_4
_cod_database_code 4347096
_shelxl_version_number 2013-4
_shelx_space_group_comment
;
The symmetry employed for this shelxl refinement is uniquely defined
by the following loop, which should always be used as a source of
symmetry information in preference to the above space-group names.
They are only intended as comments.
;
_reflns_odcompleteness_completeness 99.84
_reflns_odcompleteness_iscentric 1
_reflns_odcompleteness_theta 26.32
_olex2_refinement_description
;
1. Fixed Uiso
 At 1.2 times of:
  All C(H) groups, All C(H,H) groups
 At 1.5 times of:
  All C(H,H,H) groups, All O(H) groups
2. Restrained distances
 O2-H2
 0.95 with sigma of 0.02
 O1-H2
 1.8 with sigma of 0.02
3. Uiso/Uaniso restraints and constraints
Uanis(C60) = Uanis(C59)
4. Others
 Fixed Sof: O2(0.75) H2(0.75) C61(0.75) H61A(0.75) H61B(0.75) H61C(0.75)
5.a Secondary CH2 refined with riding coordinates:
 C8(H8A,H8B), C15(H15A,H15B), C23(H23A,H23B), C37(H37A,H37B), C44(H44A,H44B),
 C52(H52A,H52B)
5.b Aromatic/amide H refined with riding coordinates:
 C3(H3), C4(H4), C5(H5), C6(H6), C10(H10), C11(H11), C12(H12), C13(H13),
 C14(H14), C18(H18), C19(H19), C20(H20), C21(H21), C25(H25), C26(H26), C27(H27),
  C28(H28), C29(H29), C32(H32), C33(H33), C34(H34), C35(H35), C39(H39),
 C40(H40), C41(H41), C42(H42), C43(H43), C47(H47), C48(H48), C49(H49), C50(H50),
  C54(H54), C55(H55), C56(H56), C57(H57), C58(H58)
5.c Idealised Me refined as rotating group:
 C59(H59A,H59B,H59C), C60(H60A,H60B,H60C), C61(H61A,H61B,H61C)
;

loop_
_space_group_symop_operation_xyz
'x, y, z'
'-x, -y, -z'

loop_
_atom_site_label
_atom_site_type_symbol
_atom_site_fract_x
_atom_site_fract_y
_atom_site_fract_z
_atom_site_U_iso_or_equiv
_atom_site_adp_type
_atom_site_occupancy
_atom_site_site_symmetry_order
_atom_site_calc_flag
_atom_site_refinement_flags_posn
_atom_site_refinement_flags_occupancy
Au1 Au 0.26951(3) 0.66927(2) 0.81781(2) 0.03760(11) Uani 1 1 d . .
Au2 Au 0.13788(3) 0.88547(2) 0.80175(2) 0.03277(10) Uani 1 1 d . .
N1 N 0.4685(6) 0.7637(4) 0.6893(4) 0.0402(17) Uani 1 1 d . .
N2 N 0.3470(5) 0.8080(4) 0.6191(4) 0.0315(15) Uani 1 1 d . .
N3 N 0.0842(5) 1.0213(4) 0.6302(4) 0.0314(15) Uani 1 1 d . .
N4 N 0.1875(5) 0.9018(4) 0.5927(4) 0.0306(15) Uani 1 1 d . .
N5 N 0.2028(5) 0.8903(4) 0.9669(4) 0.0317(15) Uani 1 1 d . .
N6 N 0.1233(5) 0.7625(4) 1.0046(4) 0.0292(15) Uani 1 1 d . .
N7 N 0.1954(5) 0.4842(4) 0.9667(4) 0.0332(16) Uani 1 1 d . .
N8 N 0.1022(5) 0.6040(4) 1.0075(4) 0.0314(15) Uani 1 1 d . .
C1 C 0.3672(6) 0.7531(5) 0.7029(5) 0.036(2) Uani 1 1 d . .
C2 C 0.5169(7) 0.8213(5) 0.5983(5) 0.040(2) Uani 1 1 d . .
C3 C 0.6201(7) 0.8486(6) 0.5512(6) 0.049(2) Uani 1 1 d . .
H3 H 0.6725 0.8316 0.5815 0.059 Uiso 1 1 calc R .
C4 C 0.6409(8) 0.9014(6) 0.4585(6) 0.057(3) Uani 1 1 d . .
H4 H 0.7097 0.9189 0.4245 0.068 Uiso 1 1 calc R .
C5 C 0.5629(8) 0.9297(6) 0.4132(6) 0.057(3) Uani 1 1 d . .
H5 H 0.5804 0.9668 0.3503 0.069 Uiso 1 1 calc R .
C6 C 0.4600(7) 0.9043(5) 0.4595(5) 0.046(2) Uani 1 1 d . .
H6 H 0.4073 0.9231 0.4296 0.056 Uiso 1 1 calc R .
C7 C 0.4396(6) 0.8493(5) 0.5524(5) 0.035(2) Uani 1 1 d . .
C8 C 0.5264(7) 0.7165(6) 0.7581(5) 0.049(2) Uani 1 1 d . .
H8A H 0.4786 0.6783 0.8151 0.059 Uiso 1 1 calc R .
H8B H 0.5510 0.7640 0.7749 0.059 Uiso 1 1 calc R .
C9 C 0.6200(7) 0.6542(6) 0.7205(6) 0.046(2) Uani 1 1 d . .
C10 C 0.6152(8) 0.5984(6) 0.6679(6) 0.058(3) Uani 1 1 d . .
H10 H 0.5515 0.5962 0.6573 0.070 Uiso 1 1 calc R .
C11 C 0.7028(10) 0.5460(7) 0.6309(7) 0.072(3) Uani 1 1 d . .
H11 H 0.6994 0.5098 0.5937 0.086 Uiso 1 1 calc R .
C12 C 0.7949(10) 0.5473(7) 0.6490(9) 0.086(4) Uani 1 1 d . .
H12 H 0.8550 0.5127 0.6228 0.103 Uiso 1 1 calc R .
C13 C 0.8005(9) 0.5991(8) 0.7057(8) 0.085(4) Uani 1 1 d . .
H13 H 0.8629 0.5977 0.7200 0.102 Uiso 1 1 calc R .
C14 C 0.7126(8) 0.6527(7) 0.7403(7) 0.067(3) Uani 1 1 d . .
H14 H 0.7157 0.6886 0.7779 0.081 Uiso 1 1 calc R .
C15 C 0.2459(6) 0.8110(5) 0.6005(5) 0.0284(17) Uani 1 1 d . .
H15A H 0.2597 0.7950 0.5421 0.034 Uiso 1 1 calc R .
H15B H 0.2023 0.7633 0.6514 0.034 Uiso 1 1 calc R .
C16 C 0.1346(6) 0.9373(5) 0.6660(5) 0.0324(18) Uani 1 1 d . .
C17 C 0.1063(6) 1.0390(5) 0.5325(5) 0.037(2) Uani 1 1 d . .
C18 C 0.0721(7) 1.1142(6) 0.4655(6) 0.047(2) Uani 1 1 d . .
H18 H 0.0285 1.1651 0.4816 0.057 Uiso 1 1 calc R .
C19 C 0.1069(7) 1.1080(6) 0.3751(6) 0.052(2) Uani 1 1 d . .
H19 H 0.0870 1.1567 0.3279 0.062 Uiso 1 1 calc R .
C20 C 0.1706(7) 1.0321(6) 0.3510(6) 0.053(3) Uani 1 1 d . .
H20 H 0.1921 1.0320 0.2881 0.063 Uiso 1 1 calc R .
C21 C 0.2038(7) 0.9567(6) 0.4161(5) 0.044(2) Uani 1 1 d . .
H21 H 0.2455 0.9050 0.3998 0.052 Uiso 1 1 calc R .
C22 C 0.1700(6) 0.9637(5) 0.5080(5) 0.0316(18) Uani 1 1 d . .
C23 C 0.0157(6) 1.0823(5) 0.6853(5) 0.039(2) Uani 1 1 d . .
H23A H -0.0231 1.0427 0.7466 0.047 Uiso 1 1 calc R .
H23B H -0.0357 1.1174 0.6532 0.047 Uiso 1 1 calc R .
C24 C 0.0728(7) 1.1512(6) 0.7006(6) 0.046(2) Uani 1 1 d . .
C25 C 0.1171(9) 1.2283(7) 0.6270(7) 0.070(3) Uani 1 1 d . .
H25 H 0.1119 1.2380 0.5668 0.084 Uiso 1 1 calc R .
C26 C 0.1694(10) 1.2916(7) 0.6431(9) 0.085(4) Uani 1 1 d . .
H26 H 0.1977 1.3438 0.5933 0.102 Uiso 1 1 calc R .
C27 C 0.1802(9) 1.2789(8) 0.7301(10) 0.086(4) Uani 1 1 d . .
H27 H 0.2173 1.3205 0.7394 0.103 Uiso 1 1 calc R .
C28 C 0.1352(9) 1.2037(8) 0.8032(8) 0.074(3) Uani 1 1 d . .
H28 H 0.1407 1.1949 0.8632 0.089 Uiso 1 1 calc R .
C29 C 0.0816(8) 1.1404(6) 0.7896(6) 0.052(2) Uani 1 1 d . .
H29 H 0.0511 1.0900 0.8406 0.062 Uiso 1 1 calc R .
C30 C 0.1546(6) 0.8433(5) 0.9340(5) 0.0315(18) Uani 1 1 d . .
C31 C 0.2014(6) 0.8404(5) 1.0605(5) 0.0328(19) Uani 1 1 d . .
C32 C 0.2386(6) 0.8633(6) 1.1221(5) 0.039(2) Uani 1 1 d . .
H32 H 0.2700 0.9199 1.1060 0.047 Uiso 1 1 calc R .
C33 C 0.2264(7) 0.7968(6) 1.2097(5) 0.050(2) Uani 1 1 d . .
H33 H 0.2517 0.8079 1.2537 0.060 Uiso 1 1 calc R .
C34 C 0.1769(8) 0.7134(6) 1.2333(6) 0.053(3) Uani 1 1 d . .
H34 H 0.1695 0.6703 1.2929 0.063 Uiso 1 1 calc R .
C35 C 0.1388(7) 0.6932(5) 1.1711(5) 0.043(2) Uani 1 1 d . .
H35 H 0.1056 0.6375 1.1873 0.051 Uiso 1 1 calc R .
C36 C 0.1516(6) 0.7590(5) 1.0831(5) 0.0311(18) Uani 1 1 d . .
C37 C 0.2408(7) 0.9853(5) 0.9166(5) 0.040(2) Uani 1 1 d . .
H37A H 0.2073 1.0260 0.9568 0.048 Uiso 1 1 calc R .
H37B H 0.2180 1.0099 0.8602 0.048 Uiso 1 1 calc R .
C38 C 0.3576(7) 0.9913(5) 0.8881(5) 0.038(2) Uani 1 1 d . .
C39 C 0.4271(8) 0.9423(6) 0.8308(6) 0.061(3) Uani 1 1 d . .
H39 H 0.4017 0.9000 0.8118 0.074 Uiso 1 1 calc R .
C40 C 0.5350(9) 0.9546(7) 0.8003(7) 0.077(3) Uani 1 1 d . .
H40 H 0.5812 0.9197 0.7620 0.092 Uiso 1 1 calc R .
C41 C 0.5732(9) 1.0159(8) 0.8254(7) 0.078(3) Uani 1 1 d . .
H41 H 0.6457 1.0238 0.8050 0.093 Uiso 1 1 calc R .
C42 C 0.5054(9) 1.0665(9) 0.8807(8) 0.093(4) Uani 1 1 d . .
H42 H 0.5313 1.1104 0.8973 0.111 Uiso 1 1 calc R .
C43 C 0.3987(8) 1.0538(7) 0.9126(7) 0.073(3) Uani 1 1 d . .
H43 H 0.3535 1.0884 0.9517 0.088 Uiso 1 1 calc R .
C44 C 0.0545(6) 0.6988(5) 1.0015(5) 0.0343(19) Uani 1 1 d . .
H44A H -0.0104 0.6961 1.0535 0.041 Uiso 1 1 calc R .
H44B H 0.0359 0.7242 0.9429 0.041 Uiso 1 1 calc R .
C45 C 0.1820(7) 0.5796(5) 0.9380(5) 0.038(2) Uani 1 1 d . .
C46 C 0.1224(7) 0.4468(5) 1.0534(5) 0.037(2) Uani 1 1 d . .
C47 C 0.1016(7) 0.3547(5) 1.1073(6) 0.045(2) Uani 1 1 d . .
H47 H 0.1426 0.3034 1.0897 0.054 Uiso 1 1 calc R .
C48 C 0.0165(8) 0.3427(6) 1.1891(6) 0.055(3) Uani 1 1 d . .
H48 H -0.0002 0.2817 1.2273 0.066 Uiso 1 1 calc R .
C49 C -0.0439(7) 0.4182(6) 1.2153(6) 0.048(2) Uani 1 1 d . .
H49 H -0.1002 0.4067 1.2710 0.058 Uiso 1 1 calc R .
C50 C -0.0241(7) 0.5104(6) 1.1619(5) 0.042(2) Uani 1 1 d . .
H50 H -0.0653 0.5614 1.1801 0.050 Uiso 1 1 calc R .
C51 C 0.0608(6) 0.5233(5) 1.0796(5) 0.0313(18) Uani 1 1 d . .
C52 C 0.2678(7) 0.4255(6) 0.9095(5) 0.051(2) Uani 1 1 d . .
H52A H 0.2853 0.4619 0.8431 0.061 Uiso 1 1 calc R .
H52B H 0.2317 0.3709 0.9174 0.061 Uiso 1 1 calc R .
C53 C 0.3685(8) 0.3919(6) 0.9356(6) 0.051(3) Uani 1 1 d . .
C54 C 0.4488(10) 0.4485(8) 0.9087(9) 0.102(5) Uani 1 1 d . .
H54 H 0.4386 0.5115 0.8751 0.123 Uiso 1 1 calc R .
C55 C 0.5446(11) 0.4206(10) 0.9271(11) 0.136(6) Uani 1 1 d . .
H55 H 0.5954 0.4640 0.9092 0.163 Uiso 1 1 calc R .
C56 C 0.5626(11) 0.3292(10) 0.9715(8) 0.099(5) Uani 1 1 d . .
H56 H 0.6279 0.3080 0.9822 0.119 Uiso 1 1 calc R .
C57 C 0.4838(11) 0.2659(9) 1.0015(8) 0.094(4) Uani 1 1 d . .
H57 H 0.4956 0.2029 1.0342 0.113 Uiso 1 1 calc R .
C58 C 0.3876(9) 0.2970(7) 0.9827(7) 0.071(3) Uani 1 1 d . .
H58 H 0.3357 0.2543 1.0015 0.086 Uiso 1 1 calc R .
S1 S 0.5837(3) 0.3402(2) 0.60796(19) 0.0798(9) Uani 1 1 d . .
O1 O 0.6582(6) 0.2509(5) 0.6004(4) 0.083(2) Uani 1 1 d D .
C59 C 0.4793(9) 0.3361(8) 0.5612(7) 0.103(3) Uani 1 1 d . .
H59A H 0.5078 0.3449 0.4942 0.155 Uiso 1 1 calc GR .
H59B H 0.4256 0.3855 0.5728 0.155 Uiso 1 1 calc GR .
H59C H 0.4488 0.2757 0.5916 0.155 Uiso 1 1 calc GR .
C60 C 0.5062(9) 0.3145(8) 0.7251(7) 0.103(3) Uani 1 1 d . .
H60A H 0.4759 0.2547 0.7434 0.155 Uiso 1 1 calc GR .
H60B H 0.4505 0.3632 0.7325 0.155 Uiso 1 1 calc GR .
H60C H 0.5493 0.3111 0.7645 0.155 Uiso 1 1 calc GR .
O2 O 0.8705(8) 0.2819(8) 0.5226(8) 0.083(3) Uani 0.75 1 d D P
H2 H 0.796(2) 0.281(8) 0.551(10) 0.125 Uiso 0.75 1 d DR P
C61 C 0.8999(11) 0.3622(12) 0.4832(9) 0.085(5) Uani 0.75 1 d . P
H61A H 0.9628 0.3614 0.4311 0.127 Uiso 0.75 1 calc GR P
H61B H 0.9149 0.3859 0.5274 0.127 Uiso 0.75 1 calc GR P
H61C H 0.8450 0.4023 0.4601 0.127 Uiso 0.75 1 calc GR P
Br1 Br 0.32021(10) 0.54109(8) 0.65491(7) 0.0826(4) Uani 1 1 d . .
Br2 Br -0.13041(8) 0.88295(6) 0.90279(6) 0.0529(3) Uani 1 1 d . .

loop_
_atom_site_aniso_label
_atom_site_aniso_U_11
_atom_site_aniso_U_22
_atom_site_aniso_U_33
_atom_site_aniso_U_23
_atom_site_aniso_U_13
_atom_site_aniso_U_12
Au1 0.0333(2) 0.03781(19) 0.03805(18) -0.00612(14) -0.01294(15) 0.00210(14)
Au2 0.0368(2) 0.03104(18) 0.03279(17) -0.00800(13) -0.01545(14) -0.00053(13)
N1 0.037(5) 0.042(4) 0.039(4) -0.006(3) -0.018(3) 0.006(3)
N2 0.021(4) 0.033(4) 0.038(3) -0.009(3) -0.009(3) 0.005(3)
N3 0.025(4) 0.029(3) 0.044(4) -0.014(3) -0.013(3) 0.003(3)
N4 0.023(4) 0.034(4) 0.035(3) -0.006(3) -0.014(3) 0.001(3)
N5 0.038(4) 0.028(3) 0.035(3) -0.009(3) -0.017(3) -0.002(3)
N6 0.028(4) 0.028(3) 0.032(3) -0.004(3) -0.015(3) 0.001(3)
N7 0.037(4) 0.030(4) 0.035(3) -0.008(3) -0.018(3) 0.006(3)
N8 0.033(4) 0.028(3) 0.034(3) -0.011(3) -0.010(3) 0.000(3)
C1 0.029(5) 0.033(4) 0.053(5) -0.020(4) -0.022(4) 0.014(4)
C2 0.027(5) 0.040(5) 0.049(5) -0.012(4) -0.011(4) 0.004(4)
C3 0.032(6) 0.049(5) 0.064(6) -0.018(5) -0.012(5) 0.003(4)
C4 0.033(6) 0.052(6) 0.067(6) -0.010(5) 0.004(5) -0.008(4)
C5 0.047(7) 0.061(6) 0.051(5) -0.004(5) -0.008(5) -0.010(5)
C6 0.037(6) 0.050(5) 0.044(5) -0.007(4) -0.010(4) -0.001(4)
C7 0.027(5) 0.036(4) 0.045(5) -0.024(4) -0.003(4) 0.001(4)
C8 0.042(6) 0.057(6) 0.055(5) -0.013(4) -0.029(5) 0.004(4)
C9 0.041(6) 0.038(5) 0.062(5) -0.005(4) -0.030(5) 0.001(4)
C10 0.044(7) 0.054(6) 0.085(7) -0.025(5) -0.030(5) 0.006(5)
C11 0.073(9) 0.057(7) 0.097(8) -0.036(6) -0.031(7) 0.004(6)
C12 0.066(9) 0.060(7) 0.126(10) -0.033(7) -0.026(8) 0.021(6)
C13 0.051(8) 0.089(9) 0.141(10) -0.048(8) -0.058(7) 0.018(6)
C14 0.054(8) 0.075(7) 0.093(7) -0.038(6) -0.046(6) 0.022(6)
C15 0.023(5) 0.027(4) 0.041(4) -0.014(3) -0.015(4) 0.001(3)
C16 0.028(5) 0.034(4) 0.039(4) -0.010(4) -0.013(4) -0.009(4)
C17 0.018(5) 0.049(5) 0.039(4) -0.003(4) -0.014(4) 0.002(4)
C18 0.036(6) 0.047(5) 0.051(5) -0.003(4) -0.019(4) 0.007(4)
C19 0.042(6) 0.063(6) 0.043(5) -0.001(4) -0.022(4) 0.007(5)
C20 0.035(6) 0.080(7) 0.036(5) -0.010(5) -0.010(4) -0.002(5)
C21 0.036(6) 0.056(5) 0.036(4) -0.004(4) -0.016(4) -0.003(4)
C22 0.019(5) 0.042(5) 0.032(4) -0.004(4) -0.013(3) 0.001(3)
C23 0.028(5) 0.041(5) 0.049(5) -0.010(4) -0.021(4) 0.007(4)
C24 0.039(6) 0.045(5) 0.047(5) -0.016(4) -0.009(4) 0.013(4)
C25 0.080(9) 0.062(7) 0.072(7) -0.033(6) -0.008(6) -0.020(6)
C26 0.087(10) 0.054(7) 0.101(9) -0.019(7) -0.010(8) -0.016(6)
C27 0.061(9) 0.080(9) 0.151(12) -0.071(9) -0.044(9) 0.009(7)
C28 0.083(10) 0.073(8) 0.098(8) -0.053(7) -0.055(7) 0.025(6)
C29 0.058(7) 0.048(6) 0.055(6) -0.024(5) -0.024(5) 0.015(5)
C30 0.032(5) 0.028(4) 0.036(4) -0.011(3) -0.013(4) 0.004(3)
C31 0.030(5) 0.038(5) 0.032(4) -0.011(4) -0.015(4) 0.007(4)
C32 0.036(6) 0.048(5) 0.037(4) -0.016(4) -0.016(4) 0.005(4)
C33 0.052(7) 0.067(6) 0.038(5) -0.018(4) -0.023(4) 0.002(5)
C34 0.066(7) 0.050(6) 0.040(5) -0.001(4) -0.027(5) 0.002(5)
C35 0.048(6) 0.039(5) 0.040(5) -0.007(4) -0.014(4) -0.007(4)
C36 0.032(5) 0.025(4) 0.041(4) -0.011(4) -0.018(4) 0.002(3)
C37 0.047(6) 0.036(5) 0.038(4) -0.008(4) -0.015(4) -0.006(4)
C38 0.048(6) 0.034(5) 0.036(4) -0.013(4) -0.013(4) -0.006(4)
C39 0.063(8) 0.058(6) 0.072(6) -0.032(5) -0.015(6) -0.011(5)
C40 0.057(9) 0.088(8) 0.075(7) -0.038(6) 0.011(6) -0.015(6)
C41 0.045(8) 0.114(10) 0.087(8) -0.052(7) 0.000(6) -0.034(7)
C42 0.059(9) 0.136(11) 0.114(9) -0.085(8) -0.004(7) -0.034(8)
C43 0.041(7) 0.096(8) 0.094(7) -0.058(6) 0.003(6) -0.022(6)
C44 0.033(5) 0.029(4) 0.045(4) -0.011(4) -0.019(4) 0.002(3)
C45 0.041(6) 0.038(5) 0.039(4) -0.008(4) -0.020(4) -0.003(4)
C46 0.043(6) 0.039(5) 0.035(4) -0.006(4) -0.021(4) -0.005(4)
C47 0.057(7) 0.026(4) 0.058(5) -0.005(4) -0.034(5) -0.001(4)
C48 0.059(7) 0.049(6) 0.056(6) 0.011(5) -0.031(5) -0.024(5)
C49 0.033(6) 0.057(6) 0.047(5) 0.000(5) -0.011(4) -0.017(4)
C50 0.041(6) 0.047(5) 0.042(5) -0.013(4) -0.022(4) 0.003(4)
C51 0.032(5) 0.031(4) 0.035(4) -0.010(4) -0.014(4) -0.004(4)
C52 0.056(7) 0.047(5) 0.051(5) -0.018(4) -0.019(5) 0.008(5)
C53 0.048(7) 0.050(6) 0.043(5) -0.014(4) -0.006(5) 0.013(5)
C54 0.050(9) 0.066(8) 0.159(12) 0.004(8) -0.029(8) 0.002(6)
C55 0.070(11) 0.100(11) 0.216(17) -0.014(11) -0.052(11) 0.004(8)
C56 0.065(10) 0.121(12) 0.091(9) -0.024(8) -0.024(8) 0.037(8)
C57 0.092(12) 0.095(10) 0.076(8) -0.021(7) -0.029(8) 0.044(8)
C58 0.067(9) 0.060(7) 0.084(7) -0.022(6) -0.026(6) 0.015(6)
S1 0.078(2) 0.096(2) 0.0779(18) -0.0446(16) -0.0267(16) 0.0092(17)
O1 0.077(6) 0.088(5) 0.086(5) -0.044(4) -0.028(4) 0.037(4)
C59 0.082(7) 0.142(8) 0.089(6) -0.045(5) -0.040(5) 0.039(6)
C60 0.082(7) 0.142(8) 0.089(6) -0.045(5) -0.040(5) 0.039(6)
O2 0.053(7) 0.093(8) 0.119(9) -0.056(7) -0.025(7) 0.001(6)
C61 0.050(11) 0.140(15) 0.052(9) -0.029(10) -0.009(7) 0.015(10)
Br1 0.0832(10) 0.0846(8) 0.0642(6) -0.0234(6) -0.0105(6) 0.0166(6)
Br2 0.0535(7) 0.0393(5) 0.0612(5) -0.0148(4) -0.0143(5) 0.0045(4)

loop_
_atom_type_symbol
_atom_type_description
_atom_type_scat_dispersion_real
_atom_type_scat_dispersion_imag
_atom_type_scat_source
C C 0.0033 0.0016 'International Tables Vol C Tables 4.2.6.8 and 6.1.1.4'
H H 0.0000 0.0000 'International Tables Vol C Tables 4.2.6.8 and 6.1.1.4'
Au Au -2.0133 8.8022 'International Tables Vol C Tables 4.2.6.8 and 6.1.1.4'
Br Br -0.2901 2.4595 'International Tables Vol C Tables 4.2.6.8 and 6.1.1.4'
N N 0.0061 0.0033 'International Tables Vol C Tables 4.2.6.8 and 6.1.1.4'
O O 0.0106 0.0060 'International Tables Vol C Tables 4.2.6.8 and 6.1.1.4'
S S 0.1246 0.1234 'International Tables Vol C Tables 4.2.6.8 and 6.1.1.4'

loop_
_exptl_crystal_face_index_h
_exptl_crystal_face_index_k
_exptl_crystal_face_index_l
_exptl_crystal_face_perp_dist
_exptl_oxdiff_crystal_face_indexfrac_h
_exptl_oxdiff_crystal_face_indexfrac_k
_exptl_oxdiff_crystal_face_indexfrac_l
_exptl_oxdiff_crystal_face_x
_exptl_oxdiff_crystal_face_y
_exptl_oxdiff_crystal_face_z
7 -12 13 0.0470 7.2802 -11.6978 12.5135 -0.3993 0.0967 0.9117
-9 12 12 0.0390 -9.0688 11.6036 12.3287 0.9433 -0.2256 0.2436
-6 10 -15 0.0816 -5.8559 9.9132 -14.8054 0.2454 -0.0599 -0.9676
8 -11 -14 0.0560 8.4233 -10.5275 -13.8055 -0.9137 0.2184 -0.3426
4 -7 18 0.0377 3.5347 -6.5183 17.5911 -0.0010 -0.0091 1.0000
15 8 19 0.0410 14.5139 7.8553 18.8702 -0.1869 -0.7834 0.5927
13 16 3 0.0582 13.1177 16.0734 3.2235 -0.2163 -0.9015 -0.3749
0 10 -15 0.0760 0.2449 9.8242 -14.6198 -0.0543 -0.2221 -0.9735
-16 -13 -14 0.0334 -15.8837 -13.1439 -13.6425 0.2285 0.9554 -0.1872

loop_
_geom_angle_atom_site_label_1
_geom_angle_atom_site_label_2
_geom_angle_atom_site_label_3
_geom_angle
C1 Au1 C45 175.0(3)
C16 Au2 C30 173.5(3)
C1 N1 C2 112.4(6)
C1 N1 C8 124.8(7)
C2 N1 C8 122.8(7)
C1 N2 C7 110.6(7)
C1 N2 C15 123.3(6)
C7 N2 C15 125.6(6)
C16 N3 C17 109.4(6)
C16 N3 C23 125.5(6)
C17 N3 C23 125.0(6)
C16 N4 C15 125.3(6)
C16 N4 C22 109.8(6)
C22 N4 C15 124.8(6)
C30 N5 C31 110.5(6)
C30 N5 C37 124.7(6)
C31 N5 C37 124.5(6)
C30 N6 C36 110.4(6)
C30 N6 C44 123.1(6)
C36 N6 C44 125.7(6)
C45 N7 C46 111.0(6)
C45 N7 C52 125.4(6)
C46 N7 C52 123.2(6)
C45 N8 C44 124.6(6)
C45 N8 C51 110.5(6)
C51 N8 C44 124.1(6)
N1 C1 Au1 126.5(5)
N1 C1 N2 105.0(6)
N2 C1 Au1 128.4(6)
C3 C2 N1 133.0(8)
C7 C2 N1 106.4(7)
C7 C2 C3 120.5(8)
C2 C3 H3 121.6
C4 C3 C2 116.9(9)
C4 C3 H3 121.6
C3 C4 H4 118.9
C3 C4 C5 122.3(9)
C5 C4 H4 118.9
C4 C5 H5 119.3
C6 C5 C4 121.4(8)
C6 C5 H5 119.3
C5 C6 H6 121.9
C7 C6 C5 116.2(9)
C7 C6 H6 121.9
C2 C7 N2 105.5(7)
C6 C7 N2 131.8(8)
C6 C7 C2 122.7(8)
N1 C8 H8A 109.1
N1 C8 H8B 109.1
N1 C8 C9 112.4(7)
H8A C8 H8B 107.9
C9 C8 H8A 109.1
C9 C8 H8B 109.1
C10 C9 C8 122.1(8)
C14 C9 C8 118.9(9)
C14 C9 C10 119.0(9)
C9 C10 H10 119.6
C11 C10 C9 120.9(10)
C11 C10 H10 119.6
C10 C11 H11 120.3
C12 C11 C10 119.3(11)
C12 C11 H11 120.3
C11 C12 H12 119.5
C11 C12 C13 121.0(11)
C13 C12 H12 119.5
C12 C13 H13 120.6
C14 C13 C12 118.8(11)
C14 C13 H13 120.6
C9 C14 H14 119.5
C13 C14 C9 120.9(10)
C13 C14 H14 119.5
N2 C15 H15A 108.8
N2 C15 H15B 108.8
N4 C15 N2 113.6(6)
N4 C15 H15A 108.8
N4 C15 H15B 108.8
H15A C15 H15B 107.7
N3 C16 Au2 124.7(5)
N4 C16 Au2 127.8(5)
N4 C16 N3 107.2(6)
C18 C17 N3 130.8(8)
C22 C17 N3 107.4(6)
C22 C17 C18 121.7(7)
C17 C18 H18 122.2
C19 C18 C17 115.6(8)
C19 C18 H18 122.2
C18 C19 H19 118.8
C18 C19 C20 122.5(8)
C20 C19 H19 118.8
C19 C20 H20 118.6
C21 C20 C19 122.9(8)
C21 C20 H20 118.6
C20 C21 H21 122.6
C20 C21 C22 114.7(8)
C22 C21 H21 122.6
C17 C22 N4 106.1(6)
C17 C22 C21 122.6(7)
C21 C22 N4 131.3(7)
N3 C23 H23A 108.6
N3 C23 H23B 108.6
N3 C23 C24 114.6(7)
H23A C23 H23B 107.6
C24 C23 H23A 108.6
C24 C23 H23B 108.6
C25 C24 C23 121.2(8)
C25 C24 C29 117.8(9)
C29 C24 C23 121.0(8)
C24 C25 H25 120.0
C24 C25 C26 120.1(10)
C26 C25 H25 120.0
C25 C26 H26 119.2
C27 C26 C25 121.6(10)
C27 C26 H26 119.2
C26 C27 H27 120.8
C28 C27 C26 118.5(11)
C28 C27 H27 120.8
C27 C28 H28 119.4
C27 C28 C29 121.1(10)
C29 C28 H28 119.4
C24 C29 H29 119.6
C28 C29 C24 120.8(9)
C28 C29 H29 119.6
N5 C30 Au2 125.4(5)
N5 C30 N6 106.4(6)
N6 C30 Au2 128.1(6)
C32 C31 N5 130.4(7)
C32 C31 C36 123.7(7)
C36 C31 N5 105.9(7)
C31 C32 H32 122.2
C31 C32 C33 115.6(8)
C33 C32 H32 122.2
C32 C33 H33 119.4
C32 C33 C34 121.3(8)
C34 C33 H33 119.4
C33 C34 H34 119.1
C35 C34 C33 121.9(7)
C35 C34 H34 119.1
C34 C35 H35 121.4
C34 C35 C36 117.1(8)
C36 C35 H35 121.4
C31 C36 N6 106.7(6)
C31 C36 C35 120.4(7)
C35 C36 N6 132.9(7)
N5 C37 H37A 108.4
N5 C37 H37B 108.4
N5 C37 C38 115.4(6)
H37A C37 H37B 107.5
C38 C37 H37A 108.4
C38 C37 H37B 108.4
C39 C38 C37 122.6(8)
C39 C38 C43 117.1(9)
C43 C38 C37 120.0(8)
C38 C39 H39 119.5
C38 C39 C40 121.1(9)
C40 C39 H39 119.5
C39 C40 H40 119.7
C41 C40 C39 120.6(10)
C41 C40 H40 119.7
C40 C41 H41 120.4
C40 C41 C42 119.2(11)
C42 C41 H41 120.4
C41 C42 H42 119.7
C41 C42 C43 120.6(10)
C43 C42 H42 119.7
C38 C43 C42 121.3(10)
C38 C43 H43 119.4
C42 C43 H43 119.4
N6 C44 H44A 108.9
N6 C44 H44B 108.9
N8 C44 N6 113.3(6)
N8 C44 H44A 108.9
N8 C44 H44B 108.9
H44A C44 H44B 107.7
N7 C45 Au1 127.1(6)
N8 C45 Au1 126.5(6)
N8 C45 N7 106.3(6)
N7 C46 C51 106.3(6)
C47 C46 N7 131.8(8)
C47 C46 C51 121.7(7)
C46 C47 H47 121.8
C46 C47 C48 116.4(8)
C48 C47 H47 121.8
C47 C48 H48 119.0
C49 C48 C47 122.0(8)
C49 C48 H48 119.0
C48 C49 H49 118.9
C48 C49 C50 122.2(8)
C50 C49 H49 118.9
C49 C50 H50 121.8
C49 C50 C51 116.4(8)
C51 C50 H50 121.8
C46 C51 N8 105.8(6)
C50 C51 N8 132.8(7)
C50 C51 C46 121.4(7)
N7 C52 H52A 109.0
N7 C52 H52B 109.0
N7 C52 C53 113.1(7)
H52A C52 H52B 107.8
C53 C52 H52A 109.0
C53 C52 H52B 109.0
C54 C53 C52 122.7(9)
C54 C53 C58 116.0(10)
C58 C53 C52 121.1(10)
C53 C54 H54 117.4
C53 C54 C55 125.2(12)
C55 C54 H54 117.4
C54 C55 H55 120.9
C56 C55 C54 118.3(14)
C56 C55 H55 120.9
C55 C56 H56 119.9
C55 C56 C57 120.1(14)
C57 C56 H56 119.9
C56 C57 H57 120.0
C58 C57 C56 119.9(12)
C58 C57 H57 120.0
C53 C58 H58 119.8
C57 C58 C53 120.4(11)
C57 C58 H58 119.8
O1 S1 C59 106.7(5)
O1 S1 C60 105.3(5)
C60 S1 C59 95.8(5)
S1 C59 H59A 109.5
S1 C59 H59B 109.5
S1 C59 H59C 109.5
H59A C59 H59B 109.5
H59A C59 H59C 109.5
H59B C59 H59C 109.5
S1 C60 H60A 109.5
S1 C60 H60B 109.5
S1 C60 H60C 109.5
H60A C60 H60B 109.5
H60A C60 H60C 109.5
H60B C60 H60C 109.5
C61 O2 H2 113(7)
O2 C61 H61A 109.5
O2 C61 H61B 109.5
O2 C61 H61C 109.5
H61A C61 H61B 109.5
H61A C61 H61C 109.5
H61B C61 H61C 109.5

loop_
_geom_bond_atom_site_label_1
_geom_bond_atom_site_label_2
_geom_bond_distance
Au1 C1 2.006(8)
Au1 C45 2.030(7)
Au2 C16 2.023(7)
Au2 C30 2.034(7)
N1 C1 1.330(10)
N1 C2 1.399(9)
N1 C8 1.463(9)
N2 C1 1.389(9)
N2 C7 1.407(9)
N2 C15 1.468(9)
N3 C16 1.365(9)
N3 C17 1.399(9)
N3 C23 1.458(9)
N4 C15 1.442(8)
N4 C16 1.354(9)
N4 C22 1.415(8)
N5 C30 1.335(9)
N5 C31 1.406(8)
N5 C37 1.463(8)
N6 C30 1.358(8)
N6 C36 1.385(9)
N6 C44 1.452(9)
N7 C45 1.350(9)
N7 C46 1.383(9)
N7 C52 1.473(9)
N8 C44 1.444(8)
N8 C45 1.348(9)
N8 C51 1.399(8)
C2 C3 1.390(11)
C2 C7 1.385(11)
C3 H3 0.9300
C3 C4 1.365(11)
C4 H4 0.9300
C4 C5 1.387(12)
C5 H5 0.9300
C5 C6 1.377(11)
C6 H6 0.9300
C6 C7 1.377(10)
C8 H8A 0.9700
C8 H8B 0.9700
C8 C9 1.507(11)
C9 C10 1.371(12)
C9 C14 1.370(12)
C10 H10 0.9300
C10 C11 1.367(12)
C11 H11 0.9300
C11 C12 1.359(15)
C12 H12 0.9300
C12 C13 1.381(15)
C13 H13 0.9300
C13 C14 1.368(13)
C14 H14 0.9300
C15 H15A 0.9700
C15 H15B 0.9700
C17 C18 1.398(10)
C17 C22 1.376(10)
C18 H18 0.9300
C18 C19 1.364(10)
C19 H19 0.9300
C19 C20 1.380(11)
C20 H20 0.9300
C20 C21 1.377(10)
C21 H21 0.9300
C21 C22 1.392(10)
C23 H23A 0.9700
C23 H23B 0.9700
C23 C24 1.499(11)
C24 C25 1.383(11)
C24 C29 1.391(11)
C25 H25 0.9300
C25 C26 1.393(14)
C26 H26 0.9300
C26 C27 1.365(15)
C27 H27 0.9300
C27 C28 1.365(14)
C28 H28 0.9300
C28 C29 1.384(13)
C29 H29 0.9300
C31 C32 1.372(10)
C31 C36 1.373(10)
C32 H32 0.9300
C32 C33 1.383(10)
C33 H33 0.9300
C33 C34 1.394(11)
C34 H34 0.9300
C34 C35 1.368(11)
C35 H35 0.9300
C35 C36 1.382(9)
C37 H37A 0.9700
C37 H37B 0.9700
C37 C38 1.486(11)
C38 C39 1.363(11)
C38 C43 1.368(12)
C39 H39 0.9300
C39 C40 1.386(13)
C40 H40 0.9300
C40 C41 1.335(13)
C41 H41 0.9300
C41 C42 1.352(13)
C42 H42 0.9300
C42 C43 1.370(13)
C43 H43 0.9300
C44 H44A 0.9700
C44 H44B 0.9700
C46 C47 1.379(9)
C46 C51 1.389(10)
C47 H47 0.9300
C47 C48 1.384(11)
C48 H48 0.9300
C48 C49 1.371(12)
C49 H49 0.9300
C49 C50 1.377(10)
C50 H50 0.9300
C50 C51 1.387(10)
C52 H52A 0.9700
C52 H52B 0.9700
C52 C53 1.499(12)
C53 C54 1.348(14)
C53 C58 1.397(11)
C54 H54 0.9300
C54 C55 1.376(17)
C55 H55 0.9300
C55 C56 1.340(15)
C56 H56 0.9300
C56 C57 1.394(17)
C57 H57 0.9300
C57 C58 1.389(15)
C58 H58 0.9300
S1 O1 1.544(7)
S1 C59 1.797(12)
S1 C60 1.729(10)
C59 H59A 0.9600
C59 H59B 0.9600
C59 H59C 0.9600
C60 H60A 0.9600
C60 H60B 0.9600
C60 H60C 0.9600
O2 H2 0.944(19)
O2 C61 1.221(15)
C61 H61A 0.9600
C61 H61B 0.9600
C61 H61C 0.9600

loop_
_geom_torsion_atom_site_label_1
_geom_torsion_atom_site_label_2
_geom_torsion_atom_site_label_3
_geom_torsion_atom_site_label_4
_geom_torsion
N1 C2 C3 C4 175.5(8)
N1 C2 C7 N2 0.8(8)
N1 C2 C7 C6 -177.5(7)
N1 C8 C9 C10 -40.7(11)
N1 C8 C9 C14 139.9(8)
N3 C17 C18 C19 -178.3(8)
N3 C17 C22 N4 -1.3(9)
N3 C17 C22 C21 177.5(7)
N3 C23 C24 C25 71.4(10)
N3 C23 C24 C29 -109.5(8)
N5 C31 C32 C33 -178.7(7)
N5 C31 C36 N6 -1.0(8)
N5 C31 C36 C35 179.1(7)
N5 C37 C38 C39 58.6(10)
N5 C37 C38 C43 -127.2(8)
N7 C46 C47 C48 -175.7(8)
N7 C46 C51 N8 -1.5(8)
N7 C46 C51 C50 177.0(7)
N7 C52 C53 C54 -76.9(12)
N7 C52 C53 C58 108.8(9)
C1 N1 C2 C3 -176.8(9)
C1 N1 C2 C7 0.7(9)
C1 N1 C8 C9 119.5(8)
C1 N2 C7 C2 -2.0(8)
C1 N2 C7 C6 176.1(8)
C1 N2 C15 N4 113.9(7)
C2 N1 C1 Au1 174.9(5)
C2 N1 C1 N2 -1.9(8)
C2 N1 C8 C9 -56.4(10)
C2 C3 C4 C5 2.1(13)
C3 C2 C7 N2 178.6(7)
C3 C2 C7 C6 0.3(12)
C3 C4 C5 C6 -1.3(15)
C4 C5 C6 C7 0.0(13)
C5 C6 C7 N2 -177.3(7)
C5 C6 C7 C2 0.5(12)
C7 N2 C1 Au1 -174.3(5)
C7 N2 C1 N1 2.4(8)
C7 N2 C15 N4 -74.5(8)
C7 C2 C3 C4 -1.6(12)
C8 N1 C1 Au1 -1.4(11)
C8 N1 C1 N2 -178.1(7)
C8 N1 C2 C3 -0.4(13)
C8 N1 C2 C7 177.0(7)
C8 C9 C10 C11 176.8(8)
C8 C9 C14 C13 -178.3(9)
C9 C10 C11 C12 1.9(15)
C10 C9 C14 C13 2.3(14)
C10 C11 C12 C13 1.3(17)
C11 C12 C13 C14 -2.7(18)
C12 C13 C14 C9 0.9(16)
C14 C9 C10 C11 -3.7(13)
C15 N2 C1 Au1 -1.6(10)
C15 N2 C1 N1 175.1(6)
C15 N2 C7 C2 -174.5(6)
C15 N2 C7 C6 3.6(12)
C15 N4 C16 Au2 9.5(11)
C15 N4 C16 N3 -176.0(6)
C15 N4 C22 C17 176.6(7)
C15 N4 C22 C21 -2.1(13)
C16 N3 C17 C18 178.9(9)
C16 N3 C17 C22 0.9(9)
C16 N3 C23 C24 86.6(9)
C16 N4 C15 N2 -73.9(9)
C16 N4 C22 C17 1.2(9)
C16 N4 C22 C21 -177.5(8)
C17 N3 C16 Au2 174.6(5)
C17 N3 C16 N4 -0.2(8)
C17 N3 C23 C24 -95.2(9)
C17 C18 C19 C20 0.8(14)
C18 C17 C22 N4 -179.4(7)
C18 C17 C22 C21 -0.6(13)
C18 C19 C20 C21 0.3(15)
C19 C20 C21 C22 -1.4(13)
C20 C21 C22 N4 -180.0(8)
C20 C21 C22 C17 1.6(12)
C22 N4 C15 N2 111.5(7)
C22 N4 C16 Au2 -175.2(5)
C22 N4 C16 N3 -0.6(8)
C22 C17 C18 C19 -0.6(13)
C23 N3 C16 Au2 -6.9(11)
C23 N3 C16 N4 178.3(7)
C23 N3 C17 C18 0.4(14)
C23 N3 C17 C22 -177.5(7)
C23 C24 C25 C26 179.8(9)
C23 C24 C29 C28 179.4(9)
C24 C25 C26 C27 1.1(18)
C25 C24 C29 C28 -1.5(14)
C25 C26 C27 C28 -2.1(18)
C26 C27 C28 C29 1.3(17)
C27 C28 C29 C24 0.5(16)
C29 C24 C25 C26 0.7(15)
C30 N5 C31 C32 -177.9(8)
C30 N5 C31 C36 1.3(8)
C30 N5 C37 C38 -115.5(8)
C30 N6 C36 C31 0.4(8)
C30 N6 C36 C35 -179.7(8)
C30 N6 C44 N8 120.8(7)
C31 N5 C30 Au2 -179.1(5)
C31 N5 C30 N6 -1.0(8)
C31 N5 C37 C38 71.9(9)
C31 C32 C33 C34 -1.6(12)
C32 C31 C36 N6 178.3(7)
C32 C31 C36 C35 -1.7(12)
C32 C33 C34 C35 0.4(14)
C33 C34 C35 C36 0.2(13)
C34 C35 C36 N6 -179.6(8)
C34 C35 C36 C31 0.4(12)
C36 N6 C30 Au2 178.4(5)
C36 N6 C30 N5 0.4(8)
C36 N6 C44 N8 -70.3(9)
C36 C31 C32 C33 2.2(12)
C37 N5 C30 Au2 7.4(11)
C37 N5 C30 N6 -174.5(6)
C37 N5 C31 C32 -4.4(12)
C37 N5 C31 C36 174.8(7)
C37 C38 C39 C40 175.5(8)
C37 C38 C43 C42 -174.5(10)
C38 C39 C40 C41 -1.0(16)
C39 C38 C43 C42 0.0(16)
C39 C40 C41 C42 -0.3(18)
C40 C41 C42 C43 1(2)
C41 C42 C43 C38 -1.3(19)
C43 C38 C39 C40 1.2(14)
C44 N6 C30 Au2 -11.1(10)
C44 N6 C30 N5 170.8(7)
C44 N6 C36 C31 -169.7(7)
C44 N6 C36 C35 10.2(13)
C44 N8 C45 Au1 9.8(11)
C44 N8 C45 N7 -173.3(6)
C44 N8 C51 C46 173.3(7)
C44 N8 C51 C50 -5.0(13)
C45 N7 C46 C47 175.8(8)
C45 N7 C46 C51 -0.1(9)
C45 N7 C52 C53 101.9(9)
C45 N8 C44 N6 -71.2(9)
C45 N8 C51 C46 2.6(8)
C45 N8 C51 C50 -175.7(9)
C46 N7 C45 Au1 178.6(6)
C46 N7 C45 N8 1.7(9)
C46 N7 C52 C53 -86.5(10)
C46 C47 C48 C49 -0.1(13)
C47 C46 C51 N8 -177.8(7)
C47 C46 C51 C50 0.7(12)
C47 C48 C49 C50 0.3(14)
C48 C49 C50 C51 0.0(13)
C49 C50 C51 N8 177.6(8)
C49 C50 C51 C46 -0.4(12)
C51 N8 C44 N6 119.5(7)
C51 N8 C45 Au1 -179.6(5)
C51 N8 C45 N7 -2.7(9)
C51 C46 C47 C48 -0.4(12)
C52 N7 C45 Au1 -8.9(11)
C52 N7 C45 N8 174.2(7)
C52 N7 C46 C47 3.1(13)
C52 N7 C46 C51 -172.8(7)
C52 C53 C54 C55 -177.1(13)
C52 C53 C58 C57 176.3(9)
C53 C54 C55 C56 3(3)
C54 C53 C58 C57 1.5(15)
C54 C55 C56 C57 -3(2)
C55 C56 C57 C58 2(2)
C56 C57 C58 C53 -1.5(18)
C58 C53 C54 C55 -2(2)
